data_7216731
loop_
_publ_author_name
'Wan, Chong-Qing'
'Li, Ai-Min'
'Al-Thabaiti, Shaeel A.'
'El-Mosslamy, El-Sayed H.'
'Mak, Thomas C. W.'

_publ_section_title
;
 Efficient solvent-controlled crystallization of pure polymorphs of
 1-nitro-4-(4-nitrophenylmethylthio)benzene
;
_journal_issue 38
_journal_name_full CrystEngComm
_journal_page_first 8960
_journal_paper_doi 10.1039/C4CE00753K
_journal_volume 16
_journal_year 2014
_chemical_formula_sum 'C13 H12 N2 O5 S'
_chemical_formula_weight 308.29
_chemical_name_systematic
; 
 ? 
;
_space_group_IT_number 14
_symmetry_cell_setting monoclinic
_symmetry_space_group_name_Hall '-P 2ybc'
_symmetry_space_group_name_H-M 'P 1 21/c 1'
_atom_sites_solution_hydrogens geom
_atom_sites_solution_primary direct
_atom_sites_solution_secondary difmap
_audit_creation_method SHELXL-97
_cell_angle_alpha 90.00
_cell_angle_beta 93.629(3)
_cell_angle_gamma 90.00
_cell_formula_units_Z 4
_cell_length_a 3.9606(3)
_cell_length_b 12.1751(8)
_cell_length_c 31.027(2)
_cell_measurement_temperature 296(2)
_cell_volume 1493.14(18)
_computing_cell_refinement '<i>APEX2</i> and <i>SAINT</i> (Bruker 2007)'
_computing_data_collection '<i>APEX2</i> (Bruker 2007)'
_computing_data_reduction <i>SAINT</i>
_computing_molecular_graphics '<i>SHELXTL</i> (Sheldrick, 2008)'
_computing_publication_material '<i>SHELXTL</i> and <i>PLATON</i> (Spek,2009)'
_computing_structure_refinement '<i>SHELXL-97</i> (Sheldrick, 2008)'
_computing_structure_solution '<i>SHELXS-97</i> (Sheldrick, 2008)'
_diffrn_ambient_temperature 296(2)
_diffrn_measured_fraction_theta_full 0.980
_diffrn_measured_fraction_theta_max 0.980
_diffrn_measurement_device_type 'Bruker APEXII CCD area detector'
_diffrn_radiation_monochromator graphite
_diffrn_radiation_source 'fine-focus sealed tube'
_diffrn_radiation_type MoK\a
_diffrn_radiation_wavelength 0.71073
_diffrn_reflns_av_R_equivalents 0.0225
_diffrn_reflns_av_sigmaI/netI 0.0209
_diffrn_reflns_limit_h_max 4
_diffrn_reflns_limit_h_min -3
_diffrn_reflns_limit_k_max 14
_diffrn_reflns_limit_k_min -14
_diffrn_reflns_limit_l_max 36
_diffrn_reflns_limit_l_min -34
_diffrn_reflns_number 8925
_diffrn_reflns_theta_full 25.00
_diffrn_reflns_theta_max 25.00
_diffrn_reflns_theta_min 3.12
_exptl_absorpt_coefficient_mu 0.238
_exptl_absorpt_correction_T_max 0.7456
_exptl_absorpt_correction_T_min 0.6644
_exptl_absorpt_correction_type multi-scan
_exptl_absorpt_process_details '<i>SADABS</i> (Bruker, 2007)'
_exptl_crystal_colour Yellow
_exptl_crystal_density_diffrn 1.363
_exptl_crystal_density_method 'not measured'
_exptl_crystal_description Block
_exptl_crystal_F_000 632.00
_exptl_crystal_size_max 0.35
_exptl_crystal_size_mid 0.30
_exptl_crystal_size_min 0.25
_refine_diff_density_max 0.392
_refine_diff_density_min -0.216
_refine_ls_extinction_method none
_refine_ls_goodness_of_fit_ref 1.064
_refine_ls_hydrogen_treatment mixed
_refine_ls_matrix_type full
_refine_ls_number_parameters 201
_refine_ls_number_reflns 2591
_refine_ls_number_restraints 13
_refine_ls_restrained_S_all 1.114
_refine_ls_R_factor_all 0.0702
_refine_ls_R_factor_gt 0.0576
_refine_ls_shift/su_max 0.000
_refine_ls_shift/su_mean 0.000
_refine_ls_structure_factor_coef Fsqd
_refine_ls_weighting_details 'calc w=1/[\s^2^(Fo^2^)+(0.1099P)^2^+0.4826P] where P=(Fo^2^+2Fc^2^)/3'
_refine_ls_weighting_scheme calc
_refine_ls_wR_factor_gt 0.1757
_refine_ls_wR_factor_ref 0.1888
_reflns_number_gt 2042
_reflns_number_total 2591
_reflns_threshold_expression >2sigma(I)
_cod_data_source_file c4ce00753k2.cif
_cod_data_source_block hydrate
_cod_depositor_comments
;
The following automatic conversions were performed:

'_symmetry_cell_setting' value 'Monoclinic' changed to 'monoclinic'
according to
/usr/data/users/saulius/crontab/automatic-downloads/rss-feeds/RSC/lib/dictionaries/cif_core.dic
dictionary named 'cif_core.dic' version 2.4.2 from
2011-04-26.

'_exptl_absorpt_correction_type' value 'Multi-SCAN'
changed to 'multi-scan' according to
/usr/data/users/saulius/crontab/automatic-downloads/rss-feeds/RSC/lib/dictionaries/cif_core.dic
dictionary named 'cif_core.dic' version 2.4.2 from 2011-04-26.

Automatic conversion script
Id: cif_fix_values 2281 2013-09-26 08:29:07Z andrius 

 Adding full bibliography for 7216727--7216731.cif.
;
_cod_original_sg_symbol_H-M P2(1)/c
_cod_database_code 7216731

loop_
_symmetry_equiv_pos_as_xyz
'x, y, z'
'-x, y+1/2, -z+1/2'
'-x, -y, -z'
'x, -y-1/2, z-1/2'

loop_
_atom_site_label
_atom_site_type_symbol
_atom_site_fract_x
_atom_site_fract_y
_atom_site_fract_z
_atom_site_U_iso_or_equiv
_atom_site_adp_type
_atom_site_occupancy
_atom_site_symmetry_multiplicity
_atom_site_calc_flag
_atom_site_refinement_flags
S1 S 0.3419(2) 0.57917(7) 0.11897(3) 0.0706(4) Uani 1 1 d .
O1 O 0.7688(10) 0.1055(2) 0.21127(10) 0.1147(11) Uani 1 1 d .
O2 O 0.9873(9) 0.2137(2) 0.25966(9) 0.1090(10) Uani 1 1 d .
O3 O 0.1850(10) 1.1121(3) 0.02476(10) 0.1137(11) Uani 1 1 d .
O4 O -0.0525(9) 1.1645(2) 0.08160(10) 0.1089(10) Uani 1 1 d .
N1 N 0.8279(9) 0.1970(3) 0.22509(10) 0.0806(9) Uani 1 1 d .
N2 N 0.1067(8) 1.0980(2) 0.06163(11) 0.0770(8) Uani 1 1 d .
C1 C 0.7098(8) 0.2913(2) 0.19987(9) 0.0609(7) Uani 1 1 d .
C2 C 0.5309(9) 0.2755(3) 0.16065(10) 0.0677(8) Uani 1 1 d .
H2A H 0.4825 0.2050 0.1506 0.081 Uiso 1 1 calc R
C3 C 0.4262(8) 0.3653(3) 0.13686(10) 0.0653(8) Uani 1 1 d .
H3A H 0.3090 0.3553 0.1102 0.078 Uiso 1 1 calc R
C4 C 0.4922(7) 0.4707(2) 0.15185(9) 0.0553(7) Uani 1 1 d .
C5 C 0.6738(8) 0.4850(3) 0.19175(9) 0.0626(8) Uani 1 1 d .
H5A H 0.7223 0.5553 0.2021 0.075 Uiso 1 1 calc R
C6 C 0.7798(9) 0.3948(3) 0.21550(10) 0.0657(8) Uani 1 1 d .
H6A H 0.8986 0.4038 0.2421 0.079 Uiso 1 1 calc R
C7 C 0.5003(8) 0.6991(2) 0.14885(11) 0.0651(8) Uani 1 1 d .
H7A H 0.4109 0.7000 0.1772 0.078 Uiso 1 1 calc R
H7B H 0.7451 0.6959 0.1526 0.078 Uiso 1 1 calc R
C8 C 0.3941(7) 0.8020(3) 0.12456(9) 0.0585(7) Uani 1 1 d .
C9 C 0.4497(8) 0.8172(3) 0.08139(10) 0.0671(8) Uani 1 1 d .
H9A H 0.5508 0.7617 0.0661 0.081 Uiso 1 1 calc R
C10 C 0.3567(9) 0.9139(3) 0.06075(10) 0.0692(9) Uani 1 1 d .
H10A H 0.3953 0.9241 0.0318 0.083 Uiso 1 1 calc R
C11 C 0.2060(7) 0.9950(2) 0.08371(10) 0.0602(7) Uani 1 1 d .
C12 C 0.1460(8) 0.9819(3) 0.12607(10) 0.0657(8) Uani 1 1 d .
H12A H 0.0421 1.0373 0.1410 0.079 Uiso 1 1 calc R
C13 C 0.2409(8) 0.8856(3) 0.14646(10) 0.0648(8) Uani 1 1 d .
H13A H 0.2017 0.8764 0.1755 0.078 Uiso 1 1 calc R
O1W O 0.063(5) 0.4119(7) 0.0100(3) 0.184(8) Uani 0.451(15) 1 d PU
O1W' O 0.457(7) 0.5616(14) -0.0067(5) 0.315(12) Uani 0.549(15) 1 d PU

loop_
_atom_site_aniso_label
_atom_site_aniso_U_11
_atom_site_aniso_U_22
_atom_site_aniso_U_33
_atom_site_aniso_U_23
_atom_site_aniso_U_13
_atom_site_aniso_U_12
S1 0.0719(6) 0.0670(6) 0.0706(6) 0.0056(4) -0.0135(4) -0.0049(4)
O1 0.179(3) 0.0700(17) 0.095(2) 0.0076(15) 0.008(2) 0.0182(19)
O2 0.150(3) 0.098(2) 0.0763(18) 0.0182(15) -0.0131(18) 0.0262(18)
O3 0.170(3) 0.097(2) 0.0755(18) 0.0238(15) 0.0157(19) 0.021(2)
O4 0.145(3) 0.0722(16) 0.111(2) 0.0034(15) 0.015(2) 0.0276(18)
N1 0.103(2) 0.0744(19) 0.0663(18) 0.0098(15) 0.0196(16) 0.0171(17)
N2 0.088(2) 0.0655(17) 0.077(2) 0.0009(14) -0.0039(16) -0.0038(15)
C1 0.0670(18) 0.0629(17) 0.0538(16) 0.0073(13) 0.0135(13) 0.0067(14)
C2 0.081(2) 0.0588(17) 0.0642(19) -0.0046(14) 0.0100(16) -0.0038(16)
C3 0.0696(19) 0.069(2) 0.0559(17) -0.0019(14) -0.0052(14) -0.0054(15)
C4 0.0489(14) 0.0619(17) 0.0553(16) 0.0009(13) 0.0041(12) -0.0027(13)
C5 0.0704(19) 0.0590(17) 0.0578(17) -0.0022(13) -0.0005(14) -0.0051(14)
C6 0.0729(19) 0.075(2) 0.0490(16) 0.0011(14) 0.0006(14) 0.0007(16)
C7 0.0589(17) 0.0602(17) 0.075(2) 0.0023(14) -0.0091(14) 0.0013(14)
C8 0.0518(15) 0.0638(18) 0.0597(17) 0.0006(13) 0.0010(12) -0.0049(13)
C9 0.072(2) 0.0668(19) 0.0632(19) -0.0050(14) 0.0093(15) 0.0063(15)
C10 0.080(2) 0.074(2) 0.0544(18) 0.0009(15) 0.0091(15) 0.0004(17)
C11 0.0611(17) 0.0566(16) 0.0620(18) 0.0004(13) -0.0018(13) -0.0041(14)
C12 0.075(2) 0.0576(17) 0.0659(19) -0.0092(14) 0.0144(15) -0.0020(15)
C13 0.074(2) 0.0665(18) 0.0551(17) -0.0038(14) 0.0096(14) -0.0071(16)
O1W 0.362(19) 0.108(7) 0.079(5) 0.001(4) -0.013(8) -0.003(8)
O1W' 0.44(2) 0.355(18) 0.151(9) -0.109(13) 0.005(11) 0.026(17)

loop_
_atom_type_symbol
_atom_type_description
_atom_type_scat_dispersion_real
_atom_type_scat_dispersion_imag
_atom_type_scat_source
C C 0.0033 0.0016 'International Tables Vol C Tables 4.2.6.8 and 6.1.1.4'
H H 0.0000 0.0000 'International Tables Vol C Tables 4.2.6.8 and 6.1.1.4'
N N 0.0061 0.0033 'International Tables Vol C Tables 4.2.6.8 and 6.1.1.4'
O O 0.0106 0.0060 'International Tables Vol C Tables 4.2.6.8 and 6.1.1.4'
S S 0.1246 0.1234 'International Tables Vol C Tables 4.2.6.8 and 6.1.1.4'

loop_
_geom_angle_atom_site_label_1
_geom_angle_atom_site_label_2
_geom_angle_atom_site_label_3
_geom_angle
C4 S1 C7 102.40(14)
O1 N1 O2 122.6(3)
O1 N1 C1 119.3(3)
O2 N1 C1 118.1(3)
O3 N2 O4 123.7(3)
O3 N2 C11 118.8(3)
O4 N2 C11 117.5(3)
C6 C1 C2 121.3(3)
C6 C1 N1 119.0(3)
C2 C1 N1 119.7(3)
C3 C2 C1 119.0(3)
C3 C2 H2A 120.5
C1 C2 H2A 120.5
C2 C3 C4 121.0(3)
C2 C3 H3A 119.5
C4 C3 H3A 119.5
C3 C4 C5 119.1(3)
C3 C4 S1 117.0(2)
C5 C4 S1 123.9(2)
C6 C5 C4 119.8(3)
C6 C5 H5A 120.1
C4 C5 H5A 120.1
C1 C6 C5 119.8(3)
C1 C6 H6A 120.1
C5 C6 H6A 120.1
C8 C7 S1 109.6(2)
C8 C7 H7A 109.7
S1 C7 H7A 109.7
C8 C7 H7B 109.7
S1 C7 H7B 109.7
H7A C7 H7B 108.2
C9 C8 C13 118.5(3)
C9 C8 C7 122.6(3)
C13 C8 C7 118.9(3)
C10 C9 C8 120.7(3)
C10 C9 H9A 119.7
C8 C9 H9A 119.7
C11 C10 C9 118.9(3)
C11 C10 H10A 120.5
C9 C10 H10A 120.5
C12 C11 C10 121.6(3)
C12 C11 N2 119.5(3)
C10 C11 N2 118.9(3)
C11 C12 C13 119.1(3)
C11 C12 H12A 120.5
C13 C12 H12A 120.5
C12 C13 C8 121.2(3)
C12 C13 H13A 119.4
C8 C13 H13A 119.4

loop_
_geom_bond_atom_site_label_1
_geom_bond_atom_site_label_2
_geom_bond_distance
_geom_bond_site_symmetry_2
S1 C4 1.750(3) .
S1 C7 1.820(3) .
O1 N1 1.211(4) .
O2 N1 1.227(4) .
O3 N2 1.216(4) .
O4 N2 1.219(4) .
N1 C1 1.450(4) .
N2 C11 1.471(4) .
C1 C6 1.372(4) .
C1 C2 1.382(4) .
C2 C3 1.368(4) .
C2 H2A 0.9300 .
C3 C4 1.385(4) .
C3 H3A 0.9300 .
C4 C5 1.403(4) .
C5 C6 1.374(4) .
C5 H5A 0.9300 .
C6 H6A 0.9300 .
C7 C8 1.507(4) .
C7 H7A 0.9700 .
C7 H7B 0.9700 .
C8 C9 1.384(4) .
C8 C13 1.385(4) .
C9 C10 1.379(4) .
C9 H9A 0.9300 .
C10 C11 1.376(4) .
C10 H10A 0.9300 .
C11 C12 1.360(4) .
C12 C13 1.373(4) .
C12 H12A 0.9300 .
C13 H13A 0.9300 .
O1W' O1W' 1.59(3) 3_665

loop_
_geom_torsion_atom_site_label_1
_geom_torsion_atom_site_label_2
_geom_torsion_atom_site_label_3
_geom_torsion_atom_site_label_4
_geom_torsion
O1 N1 C1 C6 -179.5(3)
O2 N1 C1 C6 -0.1(5)
O1 N1 C1 C2 0.3(5)
O2 N1 C1 C2 179.7(3)
C6 C1 C2 C3 0.9(5)
N1 C1 C2 C3 -178.9(3)
C1 C2 C3 C4 -1.0(5)
C2 C3 C4 C5 1.0(5)
C2 C3 C4 S1 -179.3(3)
C7 S1 C4 C3 -177.1(2)
C7 S1 C4 C5 2.6(3)
C3 C4 C5 C6 -0.7(4)
S1 C4 C5 C6 179.6(2)
C2 C1 C6 C5 -0.6(5)
N1 C1 C6 C5 179.1(3)
C4 C5 C6 C1 0.5(5)
C4 S1 C7 C8 179.6(2)
S1 C7 C8 C9 -51.4(4)
S1 C7 C8 C13 130.0(3)
C13 C8 C9 C10 0.5(5)
C7 C8 C9 C10 -178.2(3)
C8 C9 C10 C11 -0.3(5)
C9 C10 C11 C12 -0.2(5)
C9 C10 C11 N2 -180.0(3)
O3 N2 C11 C12 174.4(3)
O4 N2 C11 C12 -6.0(5)
O3 N2 C11 C10 -5.8(5)
O4 N2 C11 C10 173.8(3)
C10 C11 C12 C13 0.6(5)
N2 C11 C12 C13 -179.7(3)
C11 C12 C13 C8 -0.4(5)
C9 C8 C13 C12 -0.1(5)
C7 C8 C13 C12 178.6(3)
